data_4115653
loop_
_publ_author_name
'Bao-Tsan Ko'
'Chu-Chieh Lin'

_publ_section_title
;
 Synthesis, Characterization, and Catalysis of Mixed-Ligand Lithium
 Aggregates, Excellent Initiators for the Ring-Opening Polymerization of
 l-Lactide
;
_journal_name_full 'Journal of the American Chemical Society'
_journal_page_first 7973
_journal_page_last 7977
_journal_paper_doi 10.1021/ja010604i
_journal_volume 123
_journal_year 2001
_chemical_formula_sum 'C74 H102 Li6 O6'
_chemical_formula_weight 1129.20
_chemical_name_systematic
; 
 ? 
;
_space_group_IT_number 2
_symmetry_cell_setting triclinic
_symmetry_space_group_name_Hall '-P 1'
_symmetry_space_group_name_H-M 'P -1'
_atom_sites_solution_hydrogens geom
_atom_sites_solution_primary direct
_atom_sites_solution_secondary difmap
_audit_creation_method SHELXL-97
_cell_angle_alpha 112.709(4)
_cell_angle_beta 96.635(4)
_cell_angle_gamma 109.956(4)
_cell_formula_units_Z 2
_cell_length_a 15.116(3)
_cell_length_b 15.529(3)
_cell_length_c 18.533(4)
_cell_measurement_temperature 293(2)
_cell_volume 3615.5(13)
_computing_cell_refinement 'Bruker SMART'
_computing_data_collection 'Bruker SMART'
_computing_data_reduction 'Bruker SHELXTL'
_computing_molecular_graphics 'Bruker SHELXTL'
_computing_publication_material 'Bruker SHELXTL'
_computing_structure_refinement 'SHELXL-97 (Sheldrick, 1997)'
_computing_structure_solution 'SHELXS-97 (Sheldrick, 1990)'
_diffrn_ambient_temperature 293(2)
_diffrn_measured_fraction_theta_full 0.983
_diffrn_measured_fraction_theta_max 0.983
_diffrn_measurement_device_type 'CCD area detector'
_diffrn_measurement_method 'phi and omega scans'
_diffrn_radiation_monochromator graphite
_diffrn_radiation_source 'fine-focus sealed tube'
_diffrn_radiation_type MoK\a
_diffrn_radiation_wavelength 0.71073
_diffrn_reflns_av_R_equivalents 0.0324
_diffrn_reflns_av_sigmaI/netI 0.0772
_diffrn_reflns_limit_h_max 18
_diffrn_reflns_limit_h_min -18
_diffrn_reflns_limit_k_max 19
_diffrn_reflns_limit_k_min -19
_diffrn_reflns_limit_l_max 22
_diffrn_reflns_limit_l_min -14
_diffrn_reflns_number 20703
_diffrn_reflns_theta_full 26.09
_diffrn_reflns_theta_max 26.09
_diffrn_reflns_theta_min 1.88
_exptl_absorpt_coefficient_mu 0.062
_exptl_absorpt_correction_type none
_exptl_crystal_density_diffrn 1.037
_exptl_crystal_F_000 1224
_refine_diff_density_max 0.496
_refine_diff_density_min -0.306
_refine_diff_density_rms 0.046
_refine_ls_extinction_method none
_refine_ls_goodness_of_fit_ref 1.054
_refine_ls_hydrogen_treatment mixed
_refine_ls_matrix_type full
_refine_ls_number_parameters 775
_refine_ls_number_reflns 14119
_refine_ls_number_restraints 0
_refine_ls_restrained_S_all 1.054
_refine_ls_R_factor_all 0.1502
_refine_ls_R_factor_gt 0.0719
_refine_ls_shift/su_max 0.039
_refine_ls_shift/su_mean 0.002
_refine_ls_structure_factor_coef Fsqd
_refine_ls_weighting_details 'calc w=1/[\s^2^(Fo^2^)+(0.1000P)^2^+0.0000P] where P=(Fo^2^+2Fc^2^)/3'
_refine_ls_weighting_scheme calc
_refine_ls_wR_factor_gt 0.1886
_refine_ls_wR_factor_ref 0.2247
_reflns_number_gt 6386
_reflns_number_total 14119
_reflns_threshold_expression >2sigma(I)
_cod_data_source_file ja010604i_2.cif
_cod_data_source_block kb58m
_cod_database_code 4115653

loop_
_symmetry_equiv_pos_as_xyz
'x, y, z'
'-x, -y, -z'

loop_
_atom_site_label
_atom_site_type_symbol
_atom_site_fract_x
_atom_site_fract_y
_atom_site_fract_z
_atom_site_U_iso_or_equiv
_atom_site_adp_type
_atom_site_occupancy
_atom_site_symmetry_multiplicity
_atom_site_calc_flag
_atom_site_refinement_flags
Li1 Li 0.2122(4) 0.2727(4) 0.2710(3) 0.0600(14) Uani 1 1 d .
Li2 Li 0.3836(4) 0.2978(4) 0.3202(3) 0.0615(14) Uani 1 1 d .
Li3 Li 0.3520(4) 0.1919(4) 0.1724(3) 0.0645(15) Uani 1 1 d .
Li4 Li 0.3226(4) 0.0568(4) 0.2169(3) 0.0601(14) Uani 1 1 d .
Li5 Li 0.1488(4) 0.0247(4) 0.1619(3) 0.0566(13) Uani 1 1 d .
Li6 Li 0.1768(4) 0.1315(4) 0.3114(3) 0.0558(13) Uani 1 1 d .
O1 O 0.28123(15) 0.28308(15) 0.36810(12) 0.0539(5) Uani 1 1 d .
O2 O 0.31904(14) 0.30512(14) 0.22862(12) 0.0518(5) Uani 1 1 d .
O3 O 0.42298(15) 0.19474(16) 0.26524(13) 0.0612(6) Uani 1 1 d .
O4 O 0.25385(15) 0.04988(16) 0.12009(12) 0.0581(6) Uani 1 1 d .
O5 O 0.20868(14) 0.02082(14) 0.25854(11) 0.0470(5) Uani 1 1 d .
O6 O 0.10404(14) 0.12281(14) 0.21679(12) 0.0496(5) Uani 1 1 d .
C1 C 0.2571(2) 0.2794(2) 0.43523(17) 0.0482(7) Uani 1 1 d .
C2 C 0.2181(2) 0.3457(2) 0.48293(19) 0.0550(8) Uani 1 1 d .
C3 C 0.1824(2) 0.3257(2) 0.54268(19) 0.0577(8) Uani 1 1 d .
H3A H 0.1565 0.3687 0.5738 0.069 Uiso 1 1 calc R
C4 C 0.1824(2) 0.2456(2) 0.55974(19) 0.0523(8) Uani 1 1 d .
C5 C 0.2263(2) 0.1876(2) 0.51587(18) 0.0493(7) Uani 1 1 d .
H5A H 0.2298 0.1351 0.5268 0.059 Uiso 1 1 calc R
C6 C 0.2657(2) 0.2042(2) 0.45585(17) 0.0434(7) Uani 1 1 d .
C7 C 0.3272(2) 0.1475(2) 0.41929(18) 0.0475(7) Uani 1 1 d .
H7A H 0.3401 0.1617 0.3735 0.057 Uiso 1 1 calc R
C8 C 0.2780(2) 0.0315(2) 0.38496(17) 0.0450(7) Uani 1 1 d .
C9 C 0.2943(2) -0.0175(2) 0.43077(19) 0.0528(8) Uani 1 1 d .
H9A H 0.3333 0.0228 0.4846 0.063 Uiso 1 1 calc R
C10 C 0.2555(2) -0.1226(2) 0.40015(19) 0.0543(8) Uani 1 1 d .
C11 C 0.1967(2) -0.1793(2) 0.3196(2) 0.0553(8) Uani 1 1 d .
H11A H 0.1684 -0.2506 0.2978 0.066 Uiso 1 1 calc R
C12 C 0.1773(2) -0.1365(2) 0.26983(18) 0.0461(7) Uani 1 1 d .
C13 C 0.2200(2) -0.0279(2) 0.30338(17) 0.0425(7) Uani 1 1 d .
C14 C 0.2247(3) 0.4435(3) 0.4755(2) 0.0772(11) Uani 1 1 d .
C15 C 0.1901(3) 0.4267(3) 0.3890(2) 0.0830(12) Uani 1 1 d .
H15A H 0.1219 0.3797 0.3658 0.125 Uiso 1 1 calc R
H15B H 0.2279 0.3985 0.3568 0.125 Uiso 1 1 calc R
H15C H 0.1987 0.4912 0.3897 0.125 Uiso 1 1 calc R
C16 C 0.3358(4) 0.5206(3) 0.5087(3) 0.134(2) Uani 1 1 d .
H16A H 0.3429 0.5825 0.5051 0.201 Uiso 1 1 calc R
H16B H 0.3723 0.4897 0.4768 0.201 Uiso 1 1 calc R
H16C H 0.3604 0.5368 0.5646 0.201 Uiso 1 1 calc R
C17 C 0.1731(7) 0.4963(5) 0.5280(4) 0.210(4) Uani 1 1 d .
H17A H 0.1043 0.4517 0.5098 0.315 Uiso 1 1 calc R
H17B H 0.1821 0.5585 0.5243 0.315 Uiso 1 1 calc R
H17C H 0.1997 0.5125 0.5836 0.315 Uiso 1 1 calc R
C18 C 0.1333(3) 0.2236(3) 0.6219(2) 0.0643(9) Uani 1 1 d .
C19 C 0.0258(4) 0.1572(6) 0.5799(4) 0.193(4) Uani 1 1 d .
H19A H -0.0065 0.1425 0.6181 0.290 Uiso 1 1 calc R
H19B H 0.0175 0.0939 0.5357 0.290 Uiso 1 1 calc R
H19C H -0.0023 0.1926 0.5589 0.290 Uiso 1 1 calc R
C20 C 0.1726(4) 0.1646(4) 0.6542(3) 0.1179(18) Uani 1 1 d .
H20A H 0.1401 0.1523 0.6931 0.177 Uiso 1 1 calc R
H20B H 0.2419 0.2039 0.6802 0.177 Uiso 1 1 calc R
H20C H 0.1610 0.1001 0.6099 0.177 Uiso 1 1 calc R
C21 C 0.1477(6) 0.3200(4) 0.6943(3) 0.166(3) Uani 1 1 d .
H21A H 0.1156 0.3023 0.7316 0.249 Uiso 1 1 calc R
H21B H 0.1201 0.3582 0.6766 0.249 Uiso 1 1 calc R
H21C H 0.2166 0.3613 0.7212 0.249 Uiso 1 1 calc R
C22 C 0.4274(2) 0.1979(3) 0.4834(2) 0.0669(9) Uani 1 1 d .
H22A H 0.4675 0.1637 0.4619 0.100 Uiso 1 1 calc R
H22B H 0.4177 0.1922 0.5319 0.100 Uiso 1 1 calc R
H22C H 0.4594 0.2693 0.4962 0.100 Uiso 1 1 calc R
C23 C 0.2769(3) -0.1778(3) 0.4481(2) 0.0735(11) Uani 1 1 d .
C24 C 0.3436(4) -0.1035(4) 0.5335(3) 0.1192(18) Uani 1 1 d .
H24A H 0.3131 -0.0615 0.5627 0.179 Uiso 1 1 calc R
H24B H 0.4050 -0.0604 0.5309 0.179 Uiso 1 1 calc R
H24C H 0.3552 -0.1412 0.5613 0.179 Uiso 1 1 calc R
C25 C 0.1829(4) -0.2496(4) 0.4517(4) 0.129(2) Uani 1 1 d .
H25A H 0.1489 -0.2108 0.4793 0.193 Uiso 1 1 calc R
H25B H 0.1976 -0.2847 0.4810 0.193 Uiso 1 1 calc R
H25C H 0.1422 -0.2991 0.3973 0.193 Uiso 1 1 calc R
C26 C 0.3284(4) -0.2433(4) 0.4037(3) 0.1173(17) Uani 1 1 d .
H26A H 0.3421 -0.2782 0.4334 0.176 Uiso 1 1 calc R
H26B H 0.3888 -0.1995 0.4003 0.176 Uiso 1 1 calc R
H26C H 0.2865 -0.2929 0.3498 0.176 Uiso 1 1 calc R
C27 C 0.1121(2) -0.2059(2) 0.18146(19) 0.0570(8) Uani 1 1 d .
C28 C 0.0710(3) -0.3201(2) 0.1610(2) 0.0862(13) Uani 1 1 d .
H28A H 0.0307 -0.3610 0.1054 0.129 Uiso 1 1 calc R
H28B H 0.0323 -0.3319 0.1967 0.129 Uiso 1 1 calc R
H28C H 0.1244 -0.3391 0.1682 0.129 Uiso 1 1 calc R
C29 C 0.1702(3) -0.1924(3) 0.1219(2) 0.0816(12) Uani 1 1 d .
H29A H 0.1283 -0.2363 0.0670 0.122 Uiso 1 1 calc R
H29B H 0.2242 -0.2103 0.1295 0.122 Uiso 1 1 calc R
H29C H 0.1949 -0.1220 0.1315 0.122 Uiso 1 1 calc R
C30 C 0.0233(2) -0.1817(3) 0.1687(2) 0.0737(10) Uani 1 1 d .
H30A H -0.0172 -0.2254 0.1133 0.111 Uiso 1 1 calc R
H30B H 0.0454 -0.1110 0.1795 0.111 Uiso 1 1 calc R
H30C H -0.0140 -0.1936 0.2051 0.111 Uiso 1 1 calc R
C31 C 0.3114(2) 0.3548(2) 0.18356(18) 0.0483(7) Uani 1 1 d .
C32 C 0.3891(2) 0.4470(2) 0.19688(19) 0.0581(8) Uani 1 1 d .
C33 C 0.3759(3) 0.4889(3) 0.1445(2) 0.0702(10) Uani 1 1 d .
H33A H 0.4274 0.5485 0.1521 0.084 Uiso 1 1 calc R
C34 C 0.2920(3) 0.4481(3) 0.0823(2) 0.0678(10) Uani 1 1 d .
C35 C 0.2164(2) 0.3593(2) 0.0725(2) 0.0580(9) Uani 1 1 d .
H35A H 0.1583 0.3300 0.0313 0.070 Uiso 1 1 calc R
C36 C 0.2240(2) 0.3123(2) 0.12157(18) 0.0462(7) Uani 1 1 d .
C37 C 0.1395(2) 0.2133(2) 0.10746(17) 0.0444(7) Uani 1 1 d .
H37A H 0.1688 0.1708 0.1188 0.053 Uiso 1 1 calc R
C38 C 0.0730(2) 0.2293(2) 0.16311(17) 0.0443(7) Uani 1 1 d .
C39 C 0.0270(2) 0.2935(2) 0.16313(19) 0.0534(8) Uani 1 1 d .
H39A H 0.0457 0.3335 0.1363 0.064 Uiso 1 1 calc R
C40 C -0.0448(2) 0.2996(2) 0.2014(2) 0.0575(8) Uani 1 1 d .
C41 C -0.0732(2) 0.2350(2) 0.2373(2) 0.0591(8) Uani 1 1 d .
H41A H -0.1245 0.2354 0.2605 0.071 Uiso 1 1 calc R
C42 C -0.0308(2) 0.1697(2) 0.24118(18) 0.0487(7) Uani 1 1 d .
C43 C 0.0479(2) 0.1715(2) 0.20625(17) 0.0452(7) Uani 1 1 d .
C44 C 0.4854(3) 0.5005(3) 0.2654(2) 0.0701(10) Uani 1 1 d .
C45 C 0.4649(3) 0.5246(3) 0.3481(2) 0.0935(14) Uani 1 1 d .
H45A H 0.4227 0.4620 0.3476 0.140 Uiso 1 1 calc R
H45B H 0.4336 0.5707 0.3586 0.140 Uiso 1 1 calc R
H45C H 0.5257 0.5562 0.3900 0.140 Uiso 1 1 calc R
C46 C 0.5417(3) 0.4335(3) 0.2504(3) 0.0954(13) Uani 1 1 d .
H46A H 0.5011 0.3678 0.2461 0.143 Uiso 1 1 calc R
H46B H 0.6001 0.4664 0.2951 0.143 Uiso 1 1 calc R
H46C H 0.5593 0.4240 0.2007 0.143 Uiso 1 1 calc R
C47 C 0.5530(3) 0.6045(3) 0.2720(3) 0.1194(19) Uani 1 1 d .
H47A H 0.6122 0.6352 0.3154 0.179 Uiso 1 1 calc R
H47B H 0.5201 0.6492 0.2831 0.179 Uiso 1 1 calc R
H47C H 0.5690 0.5939 0.2215 0.179 Uiso 1 1 calc R
C48 C 0.2831(3) 0.4991(3) 0.0272(3) 0.1038(16) Uani 1 1 d .
C49 C 0.3372(11) 0.4708(10) -0.0324(6) 0.379(10) Uani 1 1 d .
H49A H 0.3331 0.5015 -0.0680 0.569 Uiso 1 1 calc R
H49B H 0.3090 0.3973 -0.0640 0.569 Uiso 1 1 calc R
H49C H 0.4048 0.4950 -0.0042 0.569 Uiso 1 1 calc R
C50 C 0.3320(6) 0.6131(5) 0.0745(5) 0.229(5) Uani 1 1 d .
H50A H 0.3254 0.6432 0.0387 0.344 Uiso 1 1 calc R
H50B H 0.4003 0.6346 0.0986 0.344 Uiso 1 1 calc R
H50C H 0.3018 0.6353 0.1167 0.344 Uiso 1 1 calc R
C51 C 0.1857(5) 0.4762(7) -0.0074(7) 0.320(8) Uani 1 1 d .
H51A H 0.1840 0.5097 -0.0413 0.480 Uiso 1 1 calc R
H51B H 0.1565 0.5000 0.0351 0.480 Uiso 1 1 calc R
H51C H 0.1498 0.4031 -0.0399 0.480 Uiso 1 1 calc R
C52 C 0.0728(2) 0.1497(2) 0.01972(18) 0.0600(9) Uani 1 1 d .
H52A H 0.1119 0.1380 -0.0172 0.090 Uiso 1 1 calc R
H52B H 0.0379 0.1864 0.0081 0.090 Uiso 1 1 calc R
H52C H 0.0267 0.0849 0.0132 0.090 Uiso 1 1 calc R
C53 C -0.0922(3) 0.3714(3) 0.2028(3) 0.0796(11) Uani 1 1 d .
C54 C -0.0549(12) 0.4559(10) 0.2821(6) 0.395(11) Uani 1 1 d .
H54A H -0.0842 0.5024 0.2840 0.593 Uiso 1 1 calc R
H54B H 0.0151 0.4912 0.2945 0.593 Uiso 1 1 calc R
H54C H -0.0701 0.4313 0.3213 0.593 Uiso 1 1 calc R
C55 C -0.0694(8) 0.4185(8) 0.1513(6) 0.272(6) Uani 1 1 d .
H55A H -0.1025 0.4626 0.1561 0.409 Uiso 1 1 calc R
H55B H -0.0904 0.3664 0.0957 0.409 Uiso 1 1 calc R
H55C H 0.0003 0.4586 0.1671 0.409 Uiso 1 1 calc R
C56 C -0.1937(5) 0.3252(8) 0.1847(11) 0.423(12) Uani 1 1 d .
H56A H -0.2196 0.3742 0.1865 0.635 Uiso 1 1 calc R
H56B H -0.2113 0.3015 0.2240 0.635 Uiso 1 1 calc R
H56C H -0.2204 0.2678 0.1311 0.635 Uiso 1 1 calc R
C57 C -0.0744(2) 0.0938(2) 0.2749(2) 0.0563(8) Uani 1 1 d .
C58 C -0.1494(3) 0.1171(4) 0.3194(3) 0.1047(15) Uani 1 1 d .
H58A H -0.1174 0.1842 0.3654 0.157 Uiso 1 1 calc R
H58B H -0.1764 0.0665 0.3378 0.157 Uiso 1 1 calc R
H58C H -0.2011 0.1153 0.2827 0.157 Uiso 1 1 calc R
C59 C -0.1285(3) -0.0137(3) 0.2019(2) 0.0843(12) Uani 1 1 d .
H59A H -0.0832 -0.0303 0.1729 0.126 Uiso 1 1 calc R
H59B H -0.1804 -0.0146 0.1660 0.126 Uiso 1 1 calc R
H59C H -0.1557 -0.0635 0.2210 0.126 Uiso 1 1 calc R
C60 C 0.0009(3) 0.0893(3) 0.3343(2) 0.0738(11) Uani 1 1 d .
H60A H 0.0494 0.0748 0.3089 0.111 Uiso 1 1 calc R
H60B H -0.0316 0.0361 0.3487 0.111 Uiso 1 1 calc R
H60C H 0.0321 0.1543 0.3825 0.111 Uiso 1 1 calc R
C61 C 0.5180(3) 0.2004(3) 0.2886(3) 0.0871(12) Uani 1 1 d .
H61A H 0.5432 0.2370 0.3476 0.105 Uiso 1 1 calc R
H61B H 0.5613 0.2395 0.2667 0.105 Uiso 1 1 calc R
C62 C 0.5197(3) 0.0968(3) 0.2595(2) 0.0661(9) Uani 1 1 d .
C63 C 0.4632(3) 0.0252(3) 0.2801(2) 0.0770(11) Uani 1 1 d .
H63A H 0.4240 0.0419 0.3135 0.092 Uiso 1 1 calc R
C64 C 0.4626(3) -0.0709(4) 0.2527(3) 0.1062(15) Uani 1 1 d .
H64A H 0.4230 -0.1189 0.2668 0.127 Uiso 1 1 calc R
C65 C 0.5208(4) -0.0953(4) 0.2045(4) 0.128(2) Uani 1 1 d .
H65A H 0.5212 -0.1599 0.1862 0.153 Uiso 1 1 calc R
C66 C 0.5777(4) -0.0261(5) 0.1835(4) 0.127(2) Uani 1 1 d .
H66A H 0.6171 -0.0433 0.1506 0.152 Uiso 1 1 calc R
C67 C 0.5779(3) 0.0704(4) 0.2104(3) 0.0971(14) Uani 1 1 d .
H67A H 0.6172 0.1176 0.1955 0.117 Uiso 1 1 calc R
C68 C 0.2587(3) 0.0078(3) 0.0390(2) 0.0806(11) Uani 1 1 d .
H68A H 0.1989 -0.0065 0.0019 0.097 Uiso 1 1 calc R
H68B H 0.2648 -0.0565 0.0252 0.097 Uiso 1 1 calc R
C69 C 0.3455(3) 0.0825(3) 0.0301(2) 0.0687(10) Uani 1 1 d .
C70 C 0.4359(4) 0.0824(4) 0.0468(3) 0.1033(14) Uani 1 1 d .
H70A H 0.4415 0.0316 0.0593 0.124 Uiso 1 1 calc R
C71 C 0.5172(4) 0.1531(6) 0.0460(4) 0.146(2) Uani 1 1 d .
H71A H 0.5772 0.1495 0.0562 0.175 Uiso 1 1 calc R
C72 C 0.5112(6) 0.2292(5) 0.0304(4) 0.144(3) Uani 1 1 d .
H72A H 0.5679 0.2787 0.0312 0.172 Uiso 1 1 calc R
C73 C 0.4256(6) 0.2352(4) 0.0138(4) 0.127(2) Uani 1 1 d .
H73A H 0.4219 0.2876 0.0026 0.153 Uiso 1 1 calc R
C74 C 0.3412(4) 0.1593(4) 0.0138(3) 0.0937(13) Uani 1 1 d .
H74A H 0.2809 0.1619 0.0022 0.112 Uiso 1 1 calc R

loop_
_atom_site_aniso_label
_atom_site_aniso_U_11
_atom_site_aniso_U_22
_atom_site_aniso_U_33
_atom_site_aniso_U_23
_atom_site_aniso_U_13
_atom_site_aniso_U_12
Li1 0.066(3) 0.064(3) 0.052(3) 0.033(3) 0.012(3) 0.023(3)
Li2 0.068(3) 0.058(3) 0.054(3) 0.027(3) 0.011(3) 0.021(3)
Li3 0.072(4) 0.067(3) 0.059(3) 0.031(3) 0.020(3) 0.030(3)
Li4 0.068(3) 0.068(3) 0.055(3) 0.032(3) 0.022(3) 0.034(3)
Li5 0.067(3) 0.053(3) 0.054(3) 0.026(3) 0.017(3) 0.027(3)
Li6 0.068(3) 0.056(3) 0.049(3) 0.027(3) 0.013(3) 0.031(3)
O1 0.0799(14) 0.0495(12) 0.0403(12) 0.0235(10) 0.0205(11) 0.0315(11)
O2 0.0619(13) 0.0488(11) 0.0439(12) 0.0256(10) 0.0103(10) 0.0189(10)
O3 0.0547(13) 0.0657(14) 0.0641(15) 0.0287(12) 0.0138(11) 0.0283(11)
O4 0.0724(14) 0.0600(13) 0.0438(12) 0.0238(11) 0.0231(11) 0.0279(11)
O5 0.0589(12) 0.0434(11) 0.0403(11) 0.0223(10) 0.0093(10) 0.0210(10)
O6 0.0578(12) 0.0533(12) 0.0534(13) 0.0338(11) 0.0197(10) 0.0284(10)
C1 0.0650(19) 0.0437(16) 0.0371(17) 0.0194(14) 0.0129(15) 0.0238(15)
C2 0.081(2) 0.0480(18) 0.0480(18) 0.0241(16) 0.0229(17) 0.0359(17)
C3 0.080(2) 0.0559(19) 0.0490(19) 0.0233(17) 0.0256(18) 0.0398(18)
C4 0.0616(19) 0.0526(18) 0.0480(18) 0.0262(16) 0.0176(16) 0.0255(16)
C5 0.0631(19) 0.0452(17) 0.0458(18) 0.0230(15) 0.0158(16) 0.0271(15)
C6 0.0529(17) 0.0384(15) 0.0351(16) 0.0144(13) 0.0079(14) 0.0192(13)
C7 0.0538(18) 0.0454(16) 0.0404(17) 0.0166(14) 0.0076(14) 0.0229(14)
C8 0.0508(17) 0.0436(16) 0.0434(17) 0.0186(15) 0.0090(14) 0.0257(14)
C9 0.0613(19) 0.0559(19) 0.0435(18) 0.0224(16) 0.0060(15) 0.0304(16)
C10 0.066(2) 0.0575(19) 0.0481(19) 0.0261(17) 0.0087(16) 0.0356(17)
C11 0.065(2) 0.0464(17) 0.061(2) 0.0287(17) 0.0150(17) 0.0281(16)
C12 0.0505(17) 0.0423(16) 0.0444(17) 0.0193(15) 0.0084(14) 0.0206(14)
C13 0.0462(16) 0.0467(16) 0.0424(17) 0.0229(15) 0.0121(14) 0.0252(14)
C14 0.143(4) 0.058(2) 0.054(2) 0.0300(19) 0.035(2) 0.060(2)
C15 0.123(3) 0.066(2) 0.072(3) 0.038(2) 0.013(2) 0.050(2)
C16 0.212(6) 0.053(2) 0.086(3) 0.031(2) -0.020(4) 0.019(3)
C17 0.468(13) 0.200(6) 0.209(7) 0.169(6) 0.249(8) 0.278(8)
C18 0.078(2) 0.069(2) 0.066(2) 0.039(2) 0.037(2) 0.0374(19)
C19 0.078(4) 0.337(10) 0.155(6) 0.147(7) 0.052(4) 0.031(5)
C20 0.164(5) 0.146(4) 0.138(4) 0.115(4) 0.093(4) 0.096(4)
C21 0.343(9) 0.113(4) 0.126(4) 0.079(4) 0.166(6) 0.130(5)
C22 0.058(2) 0.062(2) 0.062(2) 0.0149(18) 0.0005(17) 0.0258(17)
C23 0.088(3) 0.073(2) 0.076(3) 0.047(2) 0.008(2) 0.041(2)
C24 0.172(5) 0.110(3) 0.087(3) 0.058(3) -0.009(3) 0.072(3)
C25 0.124(4) 0.147(4) 0.160(5) 0.125(4) 0.024(4) 0.048(3)
C26 0.150(4) 0.120(4) 0.123(4) 0.064(3) 0.019(3) 0.098(3)
C27 0.068(2) 0.0407(17) 0.0497(19) 0.0178(16) 0.0040(17) 0.0165(16)
C28 0.102(3) 0.0439(19) 0.077(3) 0.020(2) -0.010(2) 0.011(2)
C29 0.120(3) 0.059(2) 0.053(2) 0.0158(19) 0.025(2) 0.033(2)
C30 0.067(2) 0.069(2) 0.068(2) 0.033(2) -0.0064(19) 0.0150(19)
C31 0.0577(19) 0.0435(16) 0.0400(17) 0.0211(15) 0.0122(15) 0.0156(15)
C32 0.061(2) 0.0481(18) 0.0506(19) 0.0237(16) 0.0076(16) 0.0082(16)
C33 0.069(2) 0.054(2) 0.070(2) 0.0352(19) 0.006(2) 0.0037(17)
C34 0.067(2) 0.062(2) 0.069(2) 0.045(2) 0.0082(19) 0.0078(18)
C35 0.0561(19) 0.0566(19) 0.056(2) 0.0354(18) 0.0075(16) 0.0096(16)
C36 0.0508(17) 0.0391(15) 0.0456(17) 0.0230(14) 0.0110(15) 0.0120(14)
C37 0.0525(17) 0.0402(15) 0.0410(17) 0.0215(14) 0.0127(14) 0.0168(14)
C38 0.0531(17) 0.0400(15) 0.0436(17) 0.0243(14) 0.0157(14) 0.0171(14)
C39 0.068(2) 0.0471(17) 0.057(2) 0.0332(16) 0.0218(17) 0.0250(16)
C40 0.064(2) 0.0558(19) 0.065(2) 0.0333(18) 0.0223(18) 0.0315(17)
C41 0.063(2) 0.064(2) 0.069(2) 0.0391(19) 0.0318(18) 0.0341(17)
C42 0.0540(18) 0.0540(18) 0.0487(18) 0.0308(16) 0.0217(15) 0.0235(15)
C43 0.0524(17) 0.0458(16) 0.0446(17) 0.0261(15) 0.0112(15) 0.0230(14)
C44 0.061(2) 0.060(2) 0.060(2) 0.0254(19) -0.0034(18) 0.0019(18)
C45 0.105(3) 0.074(3) 0.051(2) 0.015(2) -0.010(2) 0.008(2)
C46 0.068(2) 0.113(3) 0.086(3) 0.044(3) 0.002(2) 0.025(2)
C47 0.089(3) 0.085(3) 0.111(4) 0.048(3) -0.030(3) -0.029(2)
C48 0.091(3) 0.095(3) 0.115(4) 0.083(3) -0.003(3) -0.002(2)
C49 0.77(3) 0.58(2) 0.325(13) 0.414(16) 0.420(18) 0.56(2)
C50 0.277(9) 0.126(5) 0.250(9) 0.149(6) -0.029(7) 0.006(6)
C51 0.160(6) 0.331(11) 0.471(16) 0.364(13) -0.103(8) -0.041(7)
C52 0.070(2) 0.0493(18) 0.0460(19) 0.0222(16) 0.0091(17) 0.0102(16)
C53 0.103(3) 0.077(3) 0.102(3) 0.054(3) 0.048(3) 0.064(2)
C54 0.73(3) 0.364(15) 0.189(9) 0.023(10) 0.024(13) 0.48(2)
C55 0.459(14) 0.388(13) 0.384(13) 0.339(12) 0.315(13) 0.385(13)
C56 0.107(5) 0.293(11) 1.06(4) 0.465(19) 0.142(11) 0.128(6)
C57 0.059(2) 0.063(2) 0.060(2) 0.0404(19) 0.0253(17) 0.0237(17)
C58 0.120(3) 0.132(4) 0.139(4) 0.102(4) 0.093(3) 0.074(3)
C59 0.086(3) 0.067(2) 0.082(3) 0.041(2) 0.010(2) 0.008(2)
C60 0.074(2) 0.085(3) 0.068(2) 0.055(2) 0.020(2) 0.018(2)
C61 0.063(2) 0.078(3) 0.116(4) 0.043(3) 0.013(2) 0.031(2)
C62 0.053(2) 0.074(2) 0.062(2) 0.023(2) 0.0095(18) 0.0291(19)
C63 0.074(2) 0.078(3) 0.083(3) 0.036(2) 0.023(2) 0.036(2)
C64 0.094(3) 0.087(3) 0.133(4) 0.043(3) 0.022(3) 0.043(3)
C65 0.102(4) 0.089(4) 0.168(6) 0.027(4) 0.023(4) 0.054(3)
C66 0.098(4) 0.119(4) 0.132(5) 0.014(4) 0.040(4) 0.059(4)
C67 0.069(3) 0.118(4) 0.101(3) 0.042(3) 0.027(3) 0.043(3)
C68 0.090(3) 0.080(3) 0.059(2) 0.025(2) 0.035(2) 0.025(2)
C69 0.080(3) 0.073(2) 0.053(2) 0.0253(19) 0.029(2) 0.032(2)
C70 0.088(3) 0.130(4) 0.102(4) 0.063(3) 0.039(3) 0.043(3)
C71 0.088(4) 0.193(7) 0.140(5) 0.075(5) 0.048(4) 0.038(5)
C72 0.155(7) 0.117(5) 0.132(5) 0.053(4) 0.073(5) 0.022(5)
C73 0.184(6) 0.094(4) 0.115(5) 0.053(3) 0.080(5) 0.053(5)
C74 0.121(4) 0.099(3) 0.087(3) 0.047(3) 0.058(3) 0.060(3)

loop_
_atom_type_symbol
_atom_type_description
_atom_type_scat_dispersion_real
_atom_type_scat_dispersion_imag
_atom_type_scat_source
C C 0.0033 0.0016 'International Tables Vol C Tables 4.2.6.8 and 6.1.1.4'
H H 0.0000 0.0000 'International Tables Vol C Tables 4.2.6.8 and 6.1.1.4'
Li Li -0.0003 0.0001 'International Tables Vol C Tables 4.2.6.8 and 6.1.1.4'
O O 0.0106 0.0060 'International Tables Vol C Tables 4.2.6.8 and 6.1.1.4'

loop_
_geom_angle_atom_site_label_1
_geom_angle_atom_site_label_2
_geom_angle_atom_site_label_3
_geom_angle
O2 Li1 O1 97.4(3)
O2 Li1 O6 119.7(3)
O1 Li1 O6 102.2(2)
O2 Li1 C43 130.7(3)
O1 Li1 C43 124.9(3)
O6 Li1 C43 35.72(12)
O2 Li1 C38 103.5(2)
O1 Li1 C38 158.5(3)
O6 Li1 C38 63.01(16)
C43 Li1 C38 34.53(12)
O2 Li1 Li2 49.85(19)
O1 Li1 Li2 48.02(18)
O6 Li1 Li2 117.0(3)
C43 Li1 Li2 152.6(3)
C38 Li1 Li2 151.4(3)
O2 Li1 Li6 118.8(3)
O1 Li1 Li6 54.45(18)
O6 Li1 Li6 47.83(17)
C43 Li1 Li6 76.8(2)
C38 Li1 Li6 109.6(2)
Li2 Li1 Li6 81.3(2)
O2 Li1 C15 118.9(3)
O1 Li1 C15 77.0(2)
O6 Li1 C15 120.9(3)
C43 Li1 C15 96.4(2)
C38 Li1 C15 96.7(2)
Li2 Li1 C15 105.6(2)
Li6 Li1 C15 106.6(2)
O2 Li1 C31 27.42(11)
O1 Li1 C31 120.3(3)
O6 Li1 C31 121.9(2)
C43 Li1 C31 114.1(2)
C38 Li1 C31 81.21(17)
Li2 Li1 C31 75.4(2)
Li6 Li1 C31 143.4(3)
C15 Li1 C31 106.6(2)
O2 Li1 C37 71.84(18)
O1 Li1 C37 160.9(3)
O6 Li1 C37 71.49(17)
C43 Li1 C37 60.11(15)
C38 Li1 C37 33.55(11)
Li2 Li1 C37 117.8(3)
Li6 Li1 C37 116.2(2)
C15 Li1 C37 121.9(2)
C31 Li1 C37 55.19(13)
O2 Li1 Li3 33.04(16)
O1 Li1 Li3 91.8(2)
O6 Li1 Li3 89.6(2)
C43 Li1 Li3 113.5(2)
C38 Li1 Li3 103.0(2)
Li2 Li1 Li3 49.48(19)
Li6 Li1 Li3 89.1(2)
C15 Li1 Li3 149.0(2)
C31 Li1 Li3 54.30(15)
C37 Li1 Li3 70.51(17)
O2 Li1 Li5 90.9(2)
O1 Li1 Li5 95.5(2)
O6 Li1 Li5 31.34(14)
C43 Li1 Li5 63.64(17)
C38 Li1 Li5 79.52(18)
Li2 Li1 Li5 89.5(2)
Li6 Li1 Li5 49.08(18)
C15 Li1 Li5 149.8(2)
C31 Li1 Li5 102.4(2)
C37 Li1 Li5 69.61(16)
Li3 Li1 Li5 58.92(17)
O1 Li2 O3 126.0(3)
O1 Li2 O2 96.9(3)
O3 Li2 O2 99.5(3)
O1 Li2 Li3 120.5(3)
O3 Li2 Li3 49.4(2)
O2 Li2 Li3 50.22(19)
O1 Li2 Li1 49.02(19)
O3 Li2 Li1 119.5(3)
O2 Li2 Li1 48.35(18)
Li3 Li2 Li1 80.7(2)
O1 Li2 Li4 95.8(2)
O3 Li2 Li4 32.83(15)
O2 Li2 Li4 92.4(2)
Li3 Li2 Li4 49.47(19)
Li1 Li2 Li4 90.8(2)
O1 Li2 Li6 36.76(15)
O3 Li2 Li6 92.0(2)
O2 Li2 Li6 90.2(2)
Li3 Li2 Li6 88.7(2)
Li1 Li2 Li6 49.43(17)
Li4 Li2 Li6 59.89(16)
O3 Li3 O2 98.1(3)
O3 Li3 O4 99.8(3)
O2 Li3 O4 121.6(3)
O3 Li3 Li4 50.17(19)
O2 Li3 Li4 119.1(3)
O4 Li3 Li4 49.71(19)
O3 Li3 Li2 48.42(19)
O2 Li3 Li2 49.86(19)
O4 Li3 Li2 118.9(3)
Li4 Li3 Li2 80.8(2)
O3 Li3 C69 122.9(3)
O2 Li3 C69 138.1(3)
O4 Li3 C69 63.41(19)
Li4 Li3 C69 95.7(3)
Li2 Li3 C69 170.5(3)
O3 Li3 C68 116.7(3)
O2 Li3 C68 135.1(3)
O4 Li3 C68 30.27(13)
Li4 Li3 C68 71.9(2)
Li2 Li3 C68 149.0(3)
C69 Li3 C68 33.35(13)
O3 Li3 C31 121.3(3)
O2 Li3 C31 27.42(11)
O4 Li3 C31 123.7(3)
Li4 Li3 C31 144.5(3)
Li2 Li3 C31 75.1(2)
C69 Li3 C31 111.7(2)
C68 Li3 C31 120.6(2)
O3 Li3 C74 144.9(3)
O2 Li3 C74 109.9(2)
O4 Li3 C74 83.4(2)
Li4 Li3 C74 124.4(3)
Li2 Li3 C74 154.8(3)
C69 Li3 C74 29.43(13)
C68 Li3 C74 54.74(17)
C31 Li3 C74 82.77(18)
O3 Li3 Li5 93.6(2)
O2 Li3 Li5 92.8(2)
O4 Li3 Li5 31.18(15)
Li4 Li3 Li5 50.52(19)
Li2 Li3 Li5 92.0(2)
C69 Li3 Li5 92.5(2)
C68 Li3 Li5 59.42(16)
C31 Li3 Li5 104.3(2)
C74 Li3 Li5 105.2(2)
O3 Li3 Li1 91.6(2)
O2 Li3 Li1 32.02(15)
O4 Li3 Li1 92.4(2)
Li4 Li3 Li1 91.0(2)
Li2 Li3 Li1 49.85(19)
C69 Li3 Li1 139.4(3)
C68 Li3 Li1 115.1(2)
C31 Li3 Li1 53.53(15)
C74 Li3 Li1 123.3(2)
Li5 Li3 Li1 61.85(17)
O4 Li4 O3 100.3(3)
O4 Li4 O5 96.4(3)
O3 Li4 O5 121.6(3)
O4 Li4 Li3 50.98(19)
O3 Li4 Li3 49.41(19)
O5 Li4 Li3 117.9(3)
O4 Li4 Li5 46.74(18)
O3 Li4 Li5 118.9(3)
O5 Li4 Li5 49.74(18)
Li3 Li4 Li5 80.2(2)
O4 Li4 C63 145.1(3)
O3 Li4 C63 81.9(2)
O5 Li4 C63 112.2(2)
Li3 Li4 C63 122.9(3)
Li5 Li4 C63 156.9(3)
O4 Li4 C13 120.0(3)
O3 Li4 C13 123.6(3)
O5 Li4 C13 27.66(10)
Li3 Li4 C13 143.3(3)
Li5 Li4 C13 75.28(19)
C63 Li4 C13 84.82(18)
O4 Li4 C62 125.4(3)
O3 Li4 C62 58.97(17)
O5 Li4 C62 138.1(3)
Li3 Li4 C62 93.8(2)
Li5 Li4 C62 172.1(3)
C63 Li4 C62 29.25(12)
C13 Li4 C62 112.4(2)
O4 Li4 C61 117.0(3)
O3 Li4 C61 27.91(13)
O5 Li4 C61 134.1(3)
Li3 Li4 C61 70.5(2)
Li5 Li4 C61 146.7(3)
C63 Li4 C61 55.07(16)
C13 Li4 C61 120.6(2)
C62 Li4 C61 31.21(12)
O4 Li4 Li2 93.2(2)
O3 Li4 Li2 31.86(16)
O5 Li4 Li2 92.1(2)
Li3 Li4 Li2 49.75(19)
Li5 Li4 Li2 91.4(2)
C63 Li4 Li2 104.8(2)
C13 Li4 Li2 103.6(2)
C62 Li4 Li2 88.47(19)
C61 Li4 Li2 57.64(17)
O4 Li4 Li6 90.2(2)
O3 Li4 Li6 91.9(2)
O5 Li4 Li6 32.31(14)
Li3 Li4 Li6 89.5(2)
Li5 Li4 Li6 50.23(18)
C63 Li4 Li6 124.6(2)
C13 Li4 Li6 53.72(14)
C62 Li4 Li6 135.4(2)
C61 Li4 Li6 112.7(2)
Li2 Li4 Li6 60.75(17)
O4 Li5 O6 124.7(3)
O4 Li5 O5 99.6(3)
O6 Li5 O5 95.8(3)
O4 Li5 Li4 49.31(18)
O6 Li5 Li4 118.9(3)
O5 Li5 Li4 50.45(18)
O4 Li5 Li6 118.1(3)
O6 Li5 Li6 48.47(18)
O5 Li5 Li6 47.74(17)
Li4 Li5 Li6 79.7(2)
O4 Li5 Li3 33.30(16)
O6 Li5 Li3 93.9(2)
O5 Li5 Li3 92.0(2)
Li4 Li5 Li3 49.30(18)
Li6 Li5 Li3 89.0(2)
O4 Li5 Li1 91.8(2)
O6 Li5 Li1 35.41(15)
O5 Li5 Li1 89.5(2)
Li4 Li5 Li1 88.2(2)
Li6 Li5 Li1 48.56(17)
Li3 Li5 Li1 59.22(17)
O5 Li6 O6 97.2(3)
O5 Li6 O1 122.1(3)
O6 Li6 O1 102.3(2)
O5 Li6 C1 131.3(3)
O6 Li6 C1 125.3(3)
O1 Li6 C1 35.26(12)
O5 Li6 C6 103.9(2)
O6 Li6 C6 158.4(3)
O1 Li6 C6 62.45(16)
C1 Li6 C6 33.92(11)
O5 Li6 Li1 120.7(3)
O6 Li6 Li1 54.53(18)
O1 Li6 Li1 47.86(17)
C1 Li6 Li1 76.8(2)
C6 Li6 Li1 109.2(2)
O5 Li6 Li5 50.06(18)
O6 Li6 Li5 47.60(17)
O1 Li6 Li5 118.7(3)
C1 Li6 Li5 153.8(3)
C6 Li6 Li5 152.0(3)
Li1 Li6 Li5 82.4(2)
O5 Li6 C60 117.8(2)
O6 Li6 C60 78.47(19)
O1 Li6 C60 119.3(2)
C1 Li6 C60 95.2(2)
C6 Li6 C60 95.3(2)
Li1 Li6 C60 106.5(2)
Li5 Li6 C60 105.9(2)
O5 Li6 C7 72.12(17)
O6 Li6 C7 160.7(3)
O1 Li6 C7 71.91(17)
C1 Li6 C7 60.05(15)
C6 Li6 C7 33.88(11)
Li1 Li6 C7 116.5(2)
Li5 Li6 C7 118.1(2)
C60 Li6 C7 120.6(2)
O5 Li6 C13 27.02(11)
O6 Li6 C13 120.2(2)
O1 Li6 C13 122.7(2)
C1 Li6 C13 113.7(2)
C6 Li6 C13 81.29(16)
Li1 Li6 C13 144.5(3)
Li5 Li6 C13 75.52(19)
C60 Li6 C13 106.06(19)
C7 Li6 C13 55.01(12)
O5 Li6 Li4 34.02(15)
O6 Li6 Li4 91.7(2)
O1 Li6 Li4 91.1(2)
C1 Li6 Li4 113.8(2)
C6 Li6 Li4 103.2(2)
Li1 Li6 Li4 90.3(2)
Li5 Li6 Li4 50.10(18)
C60 Li6 Li4 149.4(2)
C7 Li6 Li4 70.33(16)
C13 Li6 Li4 54.22(14)
O5 Li6 Li2 92.4(2)
O6 Li6 Li2 95.1(2)
O1 Li6 Li2 32.49(15)
C1 Li6 Li2 64.08(17)
C6 Li6 Li2 79.68(18)
Li1 Li6 Li2 49.28(18)
Li5 Li6 Li2 90.3(2)
C60 Li6 Li2 149.5(2)
C7 Li6 Li2 69.94(16)
C13 Li6 Li2 102.88(19)
Li4 Li6 Li2 59.37(17)
C1 O1 Li2 143.0(2)
C1 O1 Li1 134.0(3)
Li2 O1 Li1 83.0(2)
C1 O1 Li6 82.4(2)
Li2 O1 Li6 110.8(2)
Li1 O1 Li6 77.7(2)
C31 O2 Li1 113.0(2)
C31 O2 Li2 152.2(2)
Li1 O2 Li2 81.8(2)
C31 O2 Li3 111.7(2)
Li1 O2 Li3 114.9(3)
Li2 O2 Li3 79.9(2)
C61 O3 Li2 124.2(3)
C61 O3 Li3 133.1(3)
Li2 O3 Li3 82.1(3)
C61 O3 Li4 112.7(3)
Li2 O3 Li4 115.3(3)
Li3 O3 Li4 80.4(2)
C68 O4 Li5 130.5(3)
C68 O4 Li4 131.3(3)
Li5 O4 Li4 84.0(2)
C68 O4 Li3 105.7(3)
Li5 O4 Li3 115.5(3)
Li4 O4 Li3 79.3(2)
C13 O5 Li6 114.0(2)
C13 O5 Li5 153.1(2)
Li6 O5 Li5 82.2(2)
C13 O5 Li4 110.1(2)
Li6 O5 Li4 113.7(2)
Li5 O5 Li4 79.8(2)
C43 O6 Li5 143.9(2)
C43 O6 Li6 132.2(2)
Li5 O6 Li6 83.9(2)
C43 O6 Li1 80.9(2)
Li5 O6 Li1 113.2(2)
Li6 O6 Li1 77.6(2)
O1 C1 C6 119.0(3)
O1 C1 C2 122.0(2)
C6 C1 C2 118.9(3)
O1 C1 Li6 62.31(19)
C6 C1 Li6 78.4(2)
C2 C1 Li6 128.4(3)
C3 C2 C1 117.3(3)
C3 C2 C14 120.2(3)
C1 C2 C14 122.2(3)
C2 C3 C4 124.7(3)
C5 C4 C3 116.0(3)
C5 C4 C18 123.0(3)
C3 C4 C18 121.0(3)
C4 C5 C6 122.7(3)
C5 C6 C1 119.9(3)
C5 C6 C7 119.2(2)
C1 C6 C7 120.7(3)
C5 C6 Li6 126.4(2)
C1 C6 Li6 67.71(19)
C7 C6 Li6 82.5(2)
C8 C7 C6 115.5(2)
C8 C7 C22 113.5(2)
C6 C7 C22 107.8(2)
C8 C7 Li6 87.78(19)
C6 C7 Li6 63.61(18)
C22 C7 Li6 158.3(2)
C9 C8 C13 119.4(3)
C9 C8 C7 121.4(3)
C13 C8 C7 119.0(2)
C10 C9 C8 123.1(3)
C9 C10 C11 116.1(3)
C9 C10 C23 123.8(3)
C11 C10 C23 120.1(3)
C12 C11 C10 124.4(3)
C11 C12 C13 117.7(3)
C11 C12 C27 120.3(3)
C13 C12 C27 122.0(2)
O5 C13 C8 118.7(2)
O5 C13 C12 122.0(2)
C8 C13 C12 119.4(2)
O5 C13 Li6 39.00(16)
C8 C13 Li6 89.9(2)
C12 C13 Li6 141.6(2)
O5 C13 Li4 42.29(16)
C8 C13 Li4 105.6(2)
C12 C13 Li4 117.3(2)
Li6 C13 Li4 72.05(17)
C17 C14 C15 109.9(4)
C17 C14 C2 111.9(3)
C15 C14 C2 114.9(3)
C17 C14 C16 106.4(5)
C15 C14 C16 106.2(3)
C2 C14 C16 107.0(3)
C14 C15 Li1 115.9(2)
C21 C18 C19 110.3(5)
C21 C18 C20 106.8(4)
C19 C18 C20 106.9(4)
C21 C18 C4 112.5(3)
C19 C18 C4 108.2(3)
C20 C18 C4 111.9(3)
C25 C23 C24 109.7(4)
C25 C23 C10 110.6(3)
C24 C23 C10 112.2(3)
C25 C23 C26 107.5(4)
C24 C23 C26 107.8(3)
C10 C23 C26 108.9(3)
C29 C27 C30 110.7(3)
C29 C27 C28 107.2(3)
C30 C27 C28 106.4(3)
C29 C27 C12 110.6(3)
C30 C27 C12 109.9(3)
C28 C27 C12 111.9(3)
O2 C31 C36 118.6(2)
O2 C31 C32 121.9(3)
C36 C31 C32 119.5(3)
O2 C31 Li1 39.58(17)
C36 C31 Li1 90.9(2)
C32 C31 Li1 139.0(2)
O2 C31 Li3 40.93(17)
C36 C31 Li3 105.6(2)
C32 C31 Li3 118.9(2)
Li1 C31 Li3 72.17(18)
C33 C32 C31 117.4(3)
C33 C32 C44 119.9(3)
C31 C32 C44 122.7(3)
C34 C33 C32 124.5(3)
C33 C34 C35 116.5(3)
C33 C34 C48 121.3(3)
C35 C34 C48 122.2(3)
C36 C35 C34 122.6(3)
C35 C36 C31 119.5(3)
C35 C36 C37 120.7(3)
C31 C36 C37 119.7(2)
C36 C37 C52 113.6(2)
C36 C37 C38 114.5(2)
C52 C37 C38 106.9(2)
C36 C37 Li1 86.43(19)
C52 C37 Li1 159.9(2)
C38 C37 Li1 61.23(18)
C39 C38 C43 119.2(3)
C39 C38 C37 118.9(2)
C43 C38 C37 121.4(2)
C39 C38 Li1 125.2(2)
C43 C38 Li1 67.5(2)
C37 C38 Li1 85.2(2)
C40 C39 C38 122.3(3)
C39 C40 C41 116.7(3)
C39 C40 C53 121.8(3)
C41 C40 C53 121.5(3)
C40 C41 C42 124.9(3)
C41 C42 C43 116.5(3)
C41 C42 C57 120.5(3)
C43 C42 C57 122.8(3)
O6 C43 C38 118.3(3)
O6 C43 C42 121.6(2)
C38 C43 C42 120.0(3)
O6 C43 Li1 63.35(19)
C38 C43 Li1 78.0(2)
C42 C43 Li1 127.1(3)
C46 C44 C45 110.2(3)
C46 C44 C32 110.5(3)
C45 C44 C32 110.6(3)
C46 C44 C47 107.6(3)
C45 C44 C47 105.8(3)
C32 C44 C47 112.2(3)
C51 C48 C49 114.4(8)
C51 C48 C50 105.0(6)
C49 C48 C50 106.2(7)
C51 C48 C34 112.6(4)
C49 C48 C34 107.4(5)
C50 C48 C34 111.1(4)
C56 C53 C55 107.6(7)
C56 C53 C54 108.2(9)
C55 C53 C54 103.6(7)
C56 C53 C40 113.2(4)
C55 C53 C40 115.3(4)
C54 C53 C40 108.4(4)
C60 C57 C42 114.7(3)
C60 C57 C59 107.9(3)
C42 C57 C59 107.3(3)
C60 C57 C58 106.6(3)
C42 C57 C58 112.3(3)
C59 C57 C58 107.7(3)
C57 C60 Li6 115.8(2)
O3 C61 C62 113.0(3)
O3 C61 Li4 39.39(18)
C62 C61 Li4 74.0(2)
C63 C62 C67 118.1(4)
C63 C62 C61 121.0(4)
C67 C62 C61 121.0(4)
C63 C62 Li4 67.8(2)
C67 C62 Li4 129.7(3)
C61 C62 Li4 74.8(2)
C62 C63 C64 121.6(4)
C62 C63 Li4 82.9(2)
C64 C63 Li4 122.3(3)
C65 C64 C63 119.4(5)
C66 C65 C64 120.3(5)
C65 C66 C67 120.5(5)
C62 C67 C66 120.1(5)
O4 C68 C69 109.6(3)
O4 C68 Li3 44.06(18)
C69 C68 Li3 66.0(2)
C74 C69 C70 116.7(4)
C74 C69 C68 122.5(4)
C70 C69 C68 120.5(4)
C74 C69 Li3 86.1(3)
C70 C69 Li3 97.9(3)
C68 C69 Li3 80.7(2)
C71 C70 C69 122.6(5)
C70 C71 C72 119.6(6)
C73 C72 C71 121.6(7)
C72 C73 C74 117.6(6)
C69 C74 C73 121.9(5)
C69 C74 Li3 64.4(2)
C73 C74 Li3 108.8(4)

loop_
_geom_bond_atom_site_label_1
_geom_bond_atom_site_label_2
_geom_bond_distance
Li1 O2 1.877(6)
Li1 O1 1.891(5)
Li1 O6 2.077(6)
Li1 C43 2.295(6)
Li1 C38 2.430(6)
Li1 Li2 2.486(8)
Li1 Li6 2.492(7)
Li1 C15 2.700(7)
Li1 C31 2.711(6)
Li1 C37 2.762(6)
Li1 Li3 3.210(8)
Li1 Li5 3.294(8)
Li2 O1 1.862(6)
Li2 O3 1.867(6)
Li2 O2 1.920(6)
Li2 Li3 2.473(8)
Li2 Li4 3.197(8)
Li2 Li6 3.242(7)
Li3 O3 1.896(6)
Li3 O2 1.930(6)
Li3 O4 1.947(6)
Li3 Li4 2.462(8)
Li3 C69 2.495(7)
Li3 C68 2.695(7)
Li3 C31 2.738(6)
Li3 C74 2.759(7)
Li3 Li5 3.200(8)
Li4 O4 1.911(6)
Li4 O3 1.918(6)
Li4 O5 1.964(6)
Li4 Li5 2.507(8)
Li4 C63 2.590(6)
Li4 C13 2.741(6)
Li4 C62 2.776(6)
Li4 C61 2.788(7)
Li4 Li6 3.215(8)
Li5 O4 1.836(6)
Li5 O6 1.865(6)
Li5 O5 1.943(5)
Li5 Li6 2.511(8)
Li6 O5 1.876(5)
Li6 O6 1.891(5)
Li6 O1 2.075(5)
Li6 C1 2.323(6)
Li6 C6 2.459(6)
Li6 C60 2.640(6)
Li6 C7 2.722(6)
Li6 C13 2.724(5)
O1 C1 1.353(3)
O2 C31 1.357(3)
O3 C61 1.415(4)
O4 C68 1.411(4)
O5 C13 1.355(3)
O6 C43 1.357(3)
C1 C6 1.401(4)
C1 C2 1.422(4)
C2 C3 1.379(4)
C2 C14 1.548(4)
C3 C4 1.397(4)
C4 C5 1.371(4)
C4 C18 1.524(4)
C5 C6 1.388(4)
C6 C7 1.530(4)
C7 C8 1.514(4)
C7 C22 1.541(4)
C8 C9 1.393(4)
C8 C13 1.404(4)
C9 C10 1.372(4)
C10 C11 1.392(4)
C10 C23 1.531(4)
C11 C12 1.387(4)
C12 C13 1.414(4)
C12 C27 1.534(4)
C14 C17 1.490(6)
C14 C15 1.516(5)
C14 C16 1.566(6)
C18 C21 1.500(6)
C18 C19 1.501(6)
C18 C20 1.505(5)
C23 C25 1.505(6)
C23 C24 1.510(6)
C23 C26 1.535(6)
C27 C29 1.522(5)
C27 C30 1.528(5)
C27 C28 1.534(4)
C31 C36 1.403(4)
C31 C32 1.416(4)
C32 C33 1.391(4)
C32 C44 1.535(4)
C33 C34 1.375(4)
C34 C35 1.388(4)
C34 C48 1.534(5)
C35 C36 1.385(4)
C36 C37 1.529(4)
C37 C52 1.529(4)
C37 C38 1.532(4)
C38 C39 1.395(4)
C38 C43 1.408(4)
C39 C40 1.373(4)
C40 C41 1.386(4)
C40 C53 1.513(4)
C41 C42 1.392(4)
C42 C43 1.416(4)
C42 C57 1.532(4)
C44 C46 1.524(5)
C44 C45 1.526(5)
C44 C47 1.537(5)
C48 C51 1.397(8)
C48 C49 1.470(9)
C48 C50 1.487(8)
C53 C56 1.387(7)
C53 C55 1.417(7)
C53 C54 1.420(10)
C57 C60 1.528(4)
C57 C59 1.534(5)
C57 C58 1.536(5)
C61 C62 1.497(5)
C62 C63 1.367(5)
C62 C67 1.383(5)
C63 C64 1.375(5)
C64 C65 1.364(7)
C65 C66 1.347(7)
C66 C67 1.384(7)
C68 C69 1.502(5)
C69 C74 1.359(5)
C69 C70 1.365(6)
C70 C71 1.346(7)
C71 C72 1.349(8)
C72 C73 1.338(8)
C73 C74 1.411(7)
